data_7024292
loop_
_publ_author_name
'Kosone, Takashi'
'Tomori, Itaru'
'Kanadani, Chikahide'
'Saito, Toshiaki'
'Mochida, Tomoyuki'
'Kitazawa, Takafumi'

_publ_section_title
;
 Unprecedented three-step spin-crossover transition in new 2-dimensional
 coordination polymer {Fe(II)(4-methylpyridine)(2)[Au(I)(CN)(2)](2)}.
;
_journal_issue 7
_journal_name_full 'Dalton transactions (Cambridge, England : 2003)'
_journal_page_first 1719
_journal_page_last 1721
_journal_paper_doi 10.1039/b914330k
_journal_volume 39
_journal_year 2010
_chemical_formula_sum 'C16 H14 Au2 Fe N6'
_chemical_formula_weight 740.11
_chemical_name_systematic
;
?
;
_space_group_IT_number 4
_symmetry_cell_setting monoclinic
_symmetry_space_group_name_Hall 'P 2yb'
_symmetry_space_group_name_H-M 'P 1 21 1'
_atom_sites_solution_hydrogens geom
_atom_sites_solution_primary direct
_atom_sites_solution_secondary difmap
_audit_creation_method SHELXL-97
_cell_angle_alpha 90.00
_cell_angle_beta 89.975(2)
_cell_angle_gamma 90.00
_cell_formula_units_Z 4
_cell_length_a 9.8077(11)
_cell_length_b 13.8730(14)
_cell_length_c 15.5259(17)
_cell_measurement_temperature 298
_cell_volume 2112.5(4)
_computing_cell_refinement 'Bruker SMART'
_computing_data_collection 'Bruker SMART'
_computing_data_reduction 'Bruker SAINT'
_computing_molecular_graphics 'Bruker SHELXTL'
_computing_publication_material 'Bruker SHELXTL'
_computing_structure_refinement 'SHELXL-97 (Sheldrick, 1997)'
_computing_structure_solution 'SHELXS-97 (Sheldrick, 1990)'
_diffrn_ambient_temperature 298
_diffrn_detector_area_resol_mean 8.366
_diffrn_measured_fraction_theta_full 0.987
_diffrn_measured_fraction_theta_max 0.987
_diffrn_measurement_device_type 'CCD area detector'
_diffrn_measurement_method 'phi and omega scans'
_diffrn_radiation_monochromator graphite
_diffrn_radiation_source 'fine-focus sealed tube'
_diffrn_radiation_type MoK\a
_diffrn_radiation_wavelength 0.71073
_diffrn_reflns_av_R_equivalents 0.0212
_diffrn_reflns_av_sigmaI/netI 0.0443
_diffrn_reflns_limit_h_max 13
_diffrn_reflns_limit_h_min -8
_diffrn_reflns_limit_k_max 18
_diffrn_reflns_limit_k_min -16
_diffrn_reflns_limit_l_max 20
_diffrn_reflns_limit_l_min -20
_diffrn_reflns_number 15380
_diffrn_reflns_theta_full 28.31
_diffrn_reflns_theta_max 28.31
_diffrn_reflns_theta_min 1.31
_diffrn_standards_decay_% 0
_exptl_absorpt_coefficient_mu 14.542
_exptl_absorpt_correction_T_max 0.2536
_exptl_absorpt_correction_T_min 0.1060
_exptl_absorpt_correction_type empirical
_exptl_absorpt_process_details 'SADABS; sheldrick 1996'
_exptl_crystal_colour colorless
_exptl_crystal_density_diffrn 2.327
_exptl_crystal_density_meas ?
_exptl_crystal_density_method 'not measured'
_exptl_crystal_description block
_exptl_crystal_F_000 1344
_exptl_crystal_size_max 0.28
_exptl_crystal_size_mid 0.25
_exptl_crystal_size_min 0.13
_refine_diff_density_max 1.329
_refine_diff_density_min -1.028
_refine_diff_density_rms 0.153
_refine_ls_abs_structure_details 'Flack H D (1983), Acta Cryst. A39, 876-881'
_refine_ls_abs_structure_Flack 0.42(3)
_refine_ls_extinction_method none
_refine_ls_goodness_of_fit_ref 0.983
_refine_ls_hydrogen_treatment constr
_refine_ls_matrix_type full
_refine_ls_number_parameters 455
_refine_ls_number_reflns 9960
_refine_ls_number_restraints 685
_refine_ls_restrained_S_all 0.957
_refine_ls_R_factor_all 0.0562
_refine_ls_R_factor_gt 0.0298
_refine_ls_shift/su_max 0.886
_refine_ls_shift/su_mean 0.152
_refine_ls_structure_factor_coef Fsqd
_refine_ls_weighting_details 'calc w=1/[\s^2^(Fo^2^)+(0.0395P)^2^+2.3090P] where P=(Fo^2^+2Fc^2^)/3'
_refine_ls_weighting_scheme calc
_refine_ls_wR_factor_gt 0.0794
_refine_ls_wR_factor_ref 0.0925
_reflns_number_gt 6250
_reflns_number_total 9960
_reflns_threshold_expression >2sigma(I)
_cod_data_source_file b914330k.txt
_cod_data_source_block 080528f
_cod_depositor_comments
;
The following automatic conversions were performed:

'_symmetry_cell_setting' value 'Monoclinic' changed to 'monoclinic'
according to /home/saulius/struct/CIF-dictionaries/cif_core.dic
dictionary named 'cif_core.dic' version 2.4.2 from 2011-04-26.

Automatic conversion script
Id: cif_fix_values 1891 2012-01-12 08:04:46Z andrius 

The following automatic conversions were performed:

'_exptl_crystal_density_meas' value 'not measured' was changed to '?'
- the value is perceived as not measured.

Automatic conversion script
Id: cif_fix_values 3008 2015-01-20 13:52:24Z robertas 
;
_cod_original_sg_symbol_H-M P2(1)
_cod_database_code 7024292

loop_
_symmetry_equiv_pos_as_xyz
'x, y, z'
'-x, y+1/2, -z'

loop_
_atom_site_label
_atom_site_type_symbol
_atom_site_fract_x
_atom_site_fract_y
_atom_site_fract_z
_atom_site_U_iso_or_equiv
_atom_site_adp_type
_atom_site_occupancy
_atom_site_symmetry_multiplicity
_atom_site_calc_flag
_atom_site_refinement_flags
C29 C 1.2235(19) 0.8819(9) 1.1454(10) 0.036(4) Uani 1 1 d U
C15 C 1.1044(19) 0.3858(10) 0.6496(11) 0.050(4) Uani 1 1 d U
Au1 Au 1.22247(8) 0.79460(6) 0.25012(4) 0.03942(19) Uani 1 1 d U
Au4 Au 0.77747(8) 0.79462(6) 0.75014(4) 0.03897(18) Uani 1 1 d U
Au3 Au 1.09443(8) 0.79470(6) 0.74997(4) 0.03783(18) Uani 1 1 d U
Au2 Au 0.90556(8) 0.79465(6) 0.24992(4) 0.03859(18) Uani 1 1 d U
Fe1 Fe 1.16209(10) 0.5444(3) 0.50031(5) 0.03027(18) Uani 1 1 d U
Fe2 Fe 1.16230(10) 1.0442(3) 0.99974(5) 0.03019(18) Uani 1 1 d U
N6 N 1.1141(18) 0.6539(10) 0.5945(9) 0.044(3) Uani 1 1 d U
N5 N 1.1122(18) 0.4362(10) 0.5934(8) 0.044(3) Uani 1 1 d U
N3 N 1.2186(17) 0.6580(9) 0.4111(7) 0.040(3) Uani 1 1 d U
N4 N 1.2096(18) 0.4373(10) 0.4032(8) 0.046(3) Uani 1 1 d U
C16 C 1.1027(17) 0.7063(9) 0.6514(7) 0.032(3) Uani 1 1 d U
N1 N 1.3730(6) 0.5490(11) 0.5477(3) 0.0382(12) Uani 1 1 d DU
N12 N 1.1111(18) 0.9347(10) 0.9095(8) 0.045(3) Uani 1 1 d U
N2 N 0.9545(6) 0.5502(12) 0.4512(3) 0.0450(15) Uani 1 1 d DU
C13 C 1.223(2) 0.7042(10) 0.3581(10) 0.042(3) Uani 1 1 d U
C32 C 1.099(2) 0.8840(10) 0.8484(10) 0.042(4) Uani 1 1 d U
N7 N 1.3730(6) 1.0446(12) 0.9525(3) 0.0385(11) Uani 1 1 d DU
N9 N 1.2134(19) 0.9300(9) 1.0911(8) 0.044(3) Uani 1 1 d U
N11 N 1.1143(18) 1.1529(10) 0.9035(8) 0.041(3) Uani 1 1 d U
N10 N 1.2149(18) 1.1500(10) 1.0958(8) 0.045(3) Uani 1 1 d U
C22 C 1.4408(19) 1.1273(12) 0.9322(8) 0.044(3) Uani 1 1 d DU
H22 H 1.3966 1.1858 0.9409 0.053 Uiso 1 1 calc R
C1 C 1.4344(18) 0.4675(12) 0.5616(8) 0.047(3) Uani 1 1 d DU
H1 H 1.3896 0.4102 0.5491 0.057 Uiso 1 1 calc R
C17 C 1.439(2) 0.9646(12) 0.9400(8) 0.051(4) Uani 1 1 d DU
H17 H 1.3960 0.9067 0.9537 0.062 Uiso 1 1 calc R
C6 C 1.4431(18) 0.6292(11) 0.5675(8) 0.048(4) Uani 1 1 d DU
H6 H 1.3993 0.6878 0.5587 0.058 Uiso 1 1 calc R
N8 N 0.9532(6) 1.0395(13) 1.0495(3) 0.0465(15) Uani 1 1 d DU
C3 C 1.6376(7) 0.5521(14) 0.6149(4) 0.0436(19) Uani 1 1 d DU
C19 C 1.6396(7) 1.0469(14) 0.8844(4) 0.0450(16) Uani 1 1 d DU
C21 C 1.566(2) 1.1287(13) 0.9009(8) 0.055(3) Uani 1 1 d DU
H21 H 1.6064 1.1881 0.8896 0.066 Uiso 1 1 calc R
C2 C 1.5705(18) 0.4643(13) 0.5961(8) 0.057(4) Uani 1 1 d DU
H2 H 1.6135 0.4056 0.6058 0.068 Uiso 1 1 calc R
C18 C 1.575(2) 0.9625(13) 0.9057(8) 0.056(4) Uani 1 1 d DU
H18 H 1.6187 0.9038 0.8978 0.068 Uiso 1 1 calc R
C5 C 1.5682(18) 0.6326(12) 0.5983(8) 0.052(4) Uani 1 1 d DU
H5 H 1.6087 0.6921 0.6085 0.062 Uiso 1 1 calc R
C4 C 1.7803(8) 0.5524(15) 0.6517(5) 0.065(3) Uani 1 1 d DU
H4A H 1.7781 0.5287 0.7098 0.097 Uiso 1 1 calc R
H4B H 1.8155 0.6169 0.6514 0.097 Uiso 1 1 calc R
H4C H 1.8379 0.5117 0.6174 0.097 Uiso 1 1 calc R
C28 C 0.8859(17) 0.9529(10) 1.0614(8) 0.050(3) Uani 1 1 d DU
H28 H 0.9281 0.8963 1.0435 0.060 Uiso 1 1 calc R
C20 C 1.7785(8) 1.0478(19) 0.8477(5) 0.064(2) Uani 1 1 d DU
H20A H 1.8368 1.0074 0.8818 0.096 Uiso 1 1 calc R
H20B H 1.8132 1.1125 0.8479 0.096 Uiso 1 1 calc R
H20C H 1.7758 1.0241 0.7897 0.096 Uiso 1 1 calc R
C12 C 0.8932(15) 0.4726(12) 0.4245(9) 0.070(4) Uani 1 1 d DU
H12 H 0.9391 0.4146 0.4323 0.084 Uiso 1 1 calc R
C30 C 1.221(2) 1.2064(11) 1.1524(10) 0.043(4) Uani 1 1 d U
C31 C 1.1058(19) 1.2042(11) 0.8497(9) 0.040(4) Uani 1 1 d U
C9 C 0.6961(10) 0.5443(18) 0.3741(5) 0.090(3) Uani 1 1 d DU
C24 C 0.7579(16) 1.1123(12) 1.1145(8) 0.087(5) Uani 1 1 d DU
H24 H 0.7166 1.1695 1.1319 0.105 Uiso 1 1 calc R
C25 C 0.6967(11) 1.0255(12) 1.1253(6) 0.071(4) Uani 1 1 d DU
C8 C 0.7536(15) 0.6364(14) 0.4023(8) 0.082(4) Uani 1 1 d DU
H8 H 0.7055 0.6936 0.3951 0.098 Uiso 1 1 calc R
C11 C 0.7695(14) 0.4679(15) 0.3864(9) 0.094(5) Uani 1 1 d DU
H11 H 0.7362 0.4084 0.3687 0.112 Uiso 1 1 calc R
C27 C 0.7634(14) 0.9476(12) 1.0975(7) 0.065(3) Uani 1 1 d DU
H27 H 0.7227 0.8875 1.1037 0.078 Uiso 1 1 calc R
C10 C 0.5530(8) 0.5288(19) 0.3298(7) 0.134(7) Uani 1 1 d DU
H10A H 0.5632 0.5325 0.2683 0.201 Uiso 1 1 calc R
H10B H 0.4909 0.5779 0.3488 0.201 Uiso 1 1 calc R
H10C H 0.5178 0.4666 0.3452 0.201 Uiso 1 1 calc R
C14 C 1.2202(18) 0.3803(10) 0.3455(8) 0.036(3) Uani 1 1 d U
C23 C 0.8906(19) 1.1110(11) 1.0746(8) 0.072(5) Uani 1 1 d DU
H23 H 0.9332 1.1703 1.0670 0.087 Uiso 1 1 calc R
C7 C 0.8812(16) 0.6359(12) 0.4399(8) 0.061(3) Uani 1 1 d DU
H7 H 0.9193 0.6938 0.4582 0.073 Uiso 1 1 calc R
C26 C 0.5505(9) 1.0148(15) 1.1691(7) 0.128(8) Uani 1 1 d DU
H26A H 0.4815 1.0129 1.1253 0.191 Uiso 1 1 calc R
H26B H 0.5343 1.0689 1.2064 0.191 Uiso 1 1 calc R
H26C H 0.5475 0.9563 1.2021 0.191 Uiso 1 1 calc R

loop_
_atom_site_aniso_label
_atom_site_aniso_U_11
_atom_site_aniso_U_22
_atom_site_aniso_U_33
_atom_site_aniso_U_23
_atom_site_aniso_U_13
_atom_site_aniso_U_12
C29 0.042(10) 0.030(7) 0.036(7) 0.012(5) 0.000(7) -0.004(7)
C15 0.042(9) 0.038(7) 0.069(9) 0.024(6) -0.001(8) -0.022(7)
Au1 0.0436(5) 0.0399(3) 0.0348(3) 0.0163(4) 0.0017(3) -0.0009(5)
Au4 0.0436(5) 0.0388(3) 0.0345(3) 0.0126(4) 0.0014(3) 0.0009(5)
Au3 0.0443(5) 0.0363(3) 0.0329(3) -0.0087(4) 0.0018(3) -0.0037(5)
Au2 0.0441(5) 0.0380(3) 0.0337(3) -0.0157(4) 0.0009(3) 0.0042(5)
Fe1 0.0440(5) 0.0268(4) 0.0200(3) 0.0019(12) -0.0010(3) -0.0010(15)
Fe2 0.0441(5) 0.0264(4) 0.0201(3) 0.0010(12) 0.0022(3) -0.0013(15)
N6 0.049(8) 0.042(4) 0.042(6) -0.008(4) 0.005(6) -0.008(6)
N5 0.054(9) 0.046(5) 0.031(5) 0.011(4) -0.003(6) -0.012(6)
N3 0.048(7) 0.038(4) 0.033(5) 0.013(3) 0.001(4) 0.005(5)
N4 0.056(8) 0.045(5) 0.037(5) -0.010(4) -0.005(5) 0.004(5)
C16 0.041(8) 0.039(6) 0.018(4) -0.001(3) 0.000(5) -0.013(6)
N1 0.046(3) 0.033(3) 0.037(3) 0.000(5) 0.000(2) -0.005(5)
N12 0.054(8) 0.041(4) 0.039(6) -0.013(4) 0.001(5) -0.002(6)
N2 0.049(3) 0.051(4) 0.034(3) 0.007(6) -0.003(2) -0.003(5)
C13 0.053(9) 0.034(6) 0.040(7) 0.010(4) -0.003(6) -0.001(6)
C32 0.052(9) 0.027(7) 0.046(8) -0.013(5) 0.001(7) 0.010(7)
N7 0.047(3) 0.037(3) 0.032(2) -0.005(6) 0.000(2) 0.000(6)
N9 0.061(8) 0.044(4) 0.027(5) 0.009(4) 0.000(5) 0.000(5)
N11 0.049(8) 0.041(4) 0.034(5) 0.007(4) 0.002(5) 0.002(6)
N10 0.049(8) 0.046(5) 0.039(5) -0.013(4) 0.005(5) -0.002(5)
C22 0.048(7) 0.038(5) 0.047(7) 0.007(6) 0.013(7) 0.004(6)
C1 0.050(7) 0.045(5) 0.047(7) 0.005(6) -0.006(7) -0.001(6)
C17 0.059(8) 0.038(5) 0.057(8) 0.000(7) 0.020(8) -0.003(6)
C6 0.055(8) 0.029(4) 0.060(8) 0.000(6) -0.008(7) -0.007(5)
N8 0.054(3) 0.051(4) 0.035(3) 0.001(6) 0.009(2) -0.003(5)
C3 0.036(4) 0.058(5) 0.036(3) -0.004(6) -0.001(3) -0.006(6)
C19 0.048(4) 0.057(4) 0.030(3) 0.003(8) 0.006(3) 0.005(8)
C21 0.049(8) 0.055(5) 0.061(9) 0.003(7) 0.012(7) -0.003(6)
C2 0.049(8) 0.053(5) 0.068(10) 0.010(7) -0.004(8) 0.000(6)
C18 0.055(9) 0.056(5) 0.058(10) -0.001(8) 0.011(8) 0.014(7)
C5 0.050(8) 0.048(5) 0.056(9) -0.005(7) -0.007(8) -0.013(6)
C4 0.039(4) 0.096(8) 0.059(5) -0.025(9) -0.005(4) 0.014(9)
C28 0.053(6) 0.047(6) 0.049(6) 0.023(5) -0.003(5) -0.008(5)
C20 0.048(5) 0.086(6) 0.057(5) 0.003(12) 0.006(4) 0.005(11)
C12 0.029(6) 0.079(7) 0.101(11) -0.038(8) 0.007(6) -0.001(6)
C30 0.044(11) 0.047(8) 0.038(7) -0.009(5) 0.004(7) -0.005(8)
C31 0.039(9) 0.051(8) 0.030(6) 0.007(5) 0.001(6) 0.010(7)
C9 0.052(5) 0.173(9) 0.045(5) 0.030(12) 0.005(4) 0.003(10)
C24 0.061(9) 0.104(10) 0.097(11) -0.045(9) 0.012(8) -0.003(8)
C25 0.053(6) 0.118(12) 0.043(4) 0.011(6) 0.003(4) -0.010(6)
C8 0.057(8) 0.126(7) 0.063(8) 0.054(8) 0.015(6) 0.027(7)
C11 0.044(8) 0.134(9) 0.103(11) -0.059(10) -0.011(7) -0.003(8)
C27 0.047(7) 0.093(9) 0.053(7) 0.037(6) -0.004(5) -0.003(6)
C10 0.062(7) 0.26(2) 0.081(8) 0.020(16) -0.015(6) 0.007(13)
C14 0.036(7) 0.049(7) 0.023(5) -0.022(4) -0.006(5) 0.004(6)
C23 0.061(8) 0.058(7) 0.098(11) -0.026(7) 0.017(8) -0.011(6)
C7 0.061(7) 0.070(6) 0.050(6) 0.027(6) 0.013(5) 0.020(6)
C26 0.064(7) 0.23(3) 0.086(8) 0.021(12) 0.032(6) 0.018(9)

loop_
_atom_type_symbol
_atom_type_description
_atom_type_scat_dispersion_real
_atom_type_scat_dispersion_imag
_atom_type_scat_source
C C 0.0033 0.0016 'International Tables Vol C Tables 4.2.6.8 and 6.1.1.4'
H H 0.0000 0.0000 'International Tables Vol C Tables 4.2.6.8 and 6.1.1.4'
N N 0.0061 0.0033 'International Tables Vol C Tables 4.2.6.8 and 6.1.1.4'
Fe Fe 0.3463 0.8444 'International Tables Vol C Tables 4.2.6.8 and 6.1.1.4'
Au Au -2.0133 8.8022 'International Tables Vol C Tables 4.2.6.8 and 6.1.1.4'

loop_
_geom_angle_atom_site_label_1
_geom_angle_atom_site_label_2
_geom_angle_atom_site_label_3
_geom_angle
_geom_angle_site_symmetry_1
_geom_angle_site_symmetry_3
N9 C29 Au1 174.2(19) . 1_556
N5 C15 Au2 178.8(19) . 2_746
C13 Au1 C29 179.5(8) . 1_554
C13 Au1 Au2 90.3(6) . .
C29 Au1 Au2 90.2(5) 1_554 .
C30 Au4 C14 178.9(8) 2_747 2_756
C30 Au4 Au3 89.7(6) 2_747 .
C14 Au4 Au3 89.3(5) 2_756 .
C16 Au3 C32 176.3(7) . .
C16 Au3 Au4 92.4(5) . .
C32 Au3 Au4 91.3(6) . .
C31 Au2 C15 174.0(7) 2_746 2_756
C31 Au2 Au1 93.2(5) 2_746 .
C15 Au2 Au1 92.7(5) 2_756 .
N5 Fe1 N4 92.2(6) . .
N5 Fe1 N6 89.2(2) . .
N4 Fe1 N6 178.5(6) . .
N5 Fe1 N2 92.8(5) . .
N4 Fe1 N2 89.0(5) . .
N6 Fe1 N2 90.4(6) . .
N5 Fe1 N3 177.0(6) . .
N4 Fe1 N3 90.0(3) . .
N6 Fe1 N3 88.7(6) . .
N2 Fe1 N3 89.3(5) . .
N5 Fe1 N1 90.5(5) . .
N4 Fe1 N1 92.9(6) . .
N6 Fe1 N1 87.6(5) . .
N2 Fe1 N1 176.1(6) . .
N3 Fe1 N1 87.3(5) . .
N12 Fe2 N10 177.3(6) . .
N12 Fe2 N11 89.5(2) . .
N10 Fe2 N11 93.1(6) . .
N12 Fe2 N9 87.9(6) . .
N10 Fe2 N9 89.4(3) . .
N11 Fe2 N9 177.1(6) . .
N12 Fe2 N7 90.2(6) . .
N10 Fe2 N7 90.2(6) . .
N11 Fe2 N7 88.4(6) . .
N9 Fe2 N7 90.2(6) . .
N12 Fe2 N8 89.4(6) . .
N10 Fe2 N8 90.0(6) . .
N11 Fe2 N8 93.4(6) . .
N9 Fe2 N8 88.0(6) . .
N7 Fe2 N8 178.1(6) . .
C16 N6 Fe1 170.4(15) . .
C15 N5 Fe1 168.2(16) . .
C13 N3 Fe1 163.7(16) . .
C14 N4 Fe1 172.0(16) . .
N6 C16 Au3 176.7(16) . .
C1 N1 C6 116.4(7) . .
C1 N1 Fe1 117.9(11) . .
C6 N1 Fe1 125.7(11) . .
C32 N12 Fe2 166.7(16) . .
C12 N2 C7 115.2(8) . .
C12 N2 Fe1 120.9(11) . .
C7 N2 Fe1 123.8(11) . .
N3 C13 Au1 177.0(19) . .
N12 C32 Au3 174.9(17) . .
C17 N7 C22 116.4(7) . .
C17 N7 Fe2 121.0(12) . .
C22 N7 Fe2 122.6(11) . .
C29 N9 Fe2 167.4(16) . .
C31 N11 Fe2 170.6(17) . .
C30 N10 Fe2 168.8(17) . .
N7 C22 C21 123.4(16) . .
N7 C22 H22 118.1 . .
C21 C22 H22 118.5 . .
N1 C1 C2 121.3(16) . .
N1 C1 H1 119.5 . .
C2 C1 H1 119.2 . .
N7 C17 C18 122.2(16) . .
N7 C17 H17 119.0 . .
C18 C17 H17 118.8 . .
C5 C6 N1 126.1(16) . .
C5 C6 H6 117.1 . .
N1 C6 H6 116.8 . .
C23 N8 C28 114.9(9) . .
C23 N8 Fe2 123.7(13) . .
C28 N8 Fe2 121.2(11) . .
C2 C3 C5 116.3(7) . .
C2 C3 C4 120.7(15) . .
C5 C3 C4 123.0(16) . .
C18 C19 C21 114.7(7) . .
C18 C19 C20 121.8(19) . .
C21 C19 C20 123.4(19) . .
C19 C21 C22 123.1(17) . .
C19 C21 H21 118.8 . .
C22 C21 H21 118.1 . .
C3 C2 C1 118.8(16) . .
C3 C2 H2 120.7 . .
C1 C2 H2 120.5 . .
C19 C18 C17 120.2(16) . .
C19 C18 H18 119.6 . .
C17 C18 H18 120.2 . .
C6 C5 C3 121.1(16) . .
C6 C5 H5 119.5 . .
C3 C5 H5 119.4 . .
C3 C4 H4A 109.4 . .
C3 C4 H4B 109.5 . .
H4A C4 H4B 109.5 . .
C3 C4 H4C 109.5 . .
H4A C4 H4C 109.5 . .
H4B C4 H4C 109.5 . .
C27 C28 N8 122.4(15) . .
C27 C28 H28 118.9 . .
N8 C28 H28 118.7 . .
C19 C20 H20A 109.1 . .
C19 C20 H20B 110.1 . .
H20A C20 H20B 109.5 . .
C19 C20 H20C 109.2 . .
H20A C20 H20C 109.5 . .
H20B C20 H20C 109.5 . .
N2 C12 C11 126.4(16) . .
N2 C12 H12 116.6 . .
C11 C12 H12 116.9 . .
N10 C30 Au4 176.2(17) . 2_757
N11 C31 Au2 178.2(17) . 2_756
C11 C9 C8 117.1(10) . .
C11 C9 C10 116.6(15) . .
C8 C9 C10 126.3(13) . .
C25 C24 C23 116.2(16) . .
C25 C24 H24 121.9 . .
C23 C24 H24 121.9 . .
C27 C25 C24 117.5(11) . .
C27 C25 C26 120.3(12) . .
C24 C25 C26 122.2(11) . .
C7 C8 C9 118.1(16) . .
C7 C8 H8 121.2 . .
C9 C8 H8 120.7 . .
C9 C11 C12 121.7(17) . .
C9 C11 H11 119.4 . .
C12 C11 H11 118.9 . .
C25 C27 C28 122.4(16) . .
C25 C27 H27 118.7 . .
C28 C27 H27 118.9 . .
C9 C10 H10A 109.5 . .
C9 C10 H10B 109.9 . .
H10A C10 H10B 109.5 . .
C9 C10 H10C 109.0 . .
H10A C10 H10C 109.5 . .
H10B C10 H10C 109.5 . .
N4 C14 Au4 174.9(16) . 2_746
N8 C23 C24 126.6(16) . .
N8 C23 H23 116.9 . .
C24 C23 H23 116.5 . .
C8 C7 N2 121.5(17) . .
C8 C7 H7 119.1 . .
N2 C7 H7 119.4 . .
C25 C26 H26A 109.6 . .
C25 C26 H26B 109.6 . .
H26A C26 H26B 109.4 . .
C25 C26 H26C 109.4 . .
H26A C26 H26C 109.4 . .
H26B C26 H26C 109.4 . .

loop_
_geom_bond_atom_site_label_1
_geom_bond_atom_site_label_2
_geom_bond_distance
_geom_bond_site_symmetry_2
C29 N9 1.080(16) .
C29 Au1 2.028(13) 1_556
C15 N5 1.121(17) .
C15 Au2 2.010(14) 2_746
Au1 C13 2.094(14) .
Au1 C29 2.028(13) 1_554
Au1 Au2 3.1081(12) .
Au4 C30 1.946(15) 2_747
Au4 C14 1.903(11) 2_756
Au4 Au3 3.1086(12) .
Au3 C16 1.962(12) .
Au3 C32 1.968(14) .
Au2 C31 1.995(14) 2_746
Au2 C15 2.010(14) 2_756
Fe1 N5 2.140(13) .
Fe1 N4 2.167(12) .
Fe1 N6 2.160(13) .
Fe1 N2 2.176(6) .
Fe1 N3 2.170(12) .
Fe1 N1 2.197(6) .
Fe2 N12 2.127(12) .
Fe2 N10 2.156(12) .
Fe2 N11 2.175(12) .
Fe2 N9 2.184(12) .
Fe2 N7 2.193(6) .
Fe2 N8 2.192(6) .
N6 C16 1.151(17) .
N3 C13 1.044(16) .
N4 C14 1.199(15) .
N1 C1 1.299(18) .
N1 C6 1.343(17) .
N12 C32 1.187(17) .
N2 C12 1.302(14) .
N2 C7 1.400(16) .
N7 C17 1.297(19) .
N7 C22 1.363(19) .
N11 C31 1.100(17) .
N10 C30 1.178(17) .
C22 C21 1.32(2) .
C22 H22 0.9300 .
C1 C2 1.44(2) .
C1 H1 0.9300 .
C17 C18 1.44(3) .
C17 H17 0.9300 .
C6 C5 1.32(2) .
C6 H6 0.9300 .
N8 C23 1.230(19) .
N8 C28 1.383(18) .
C3 C2 1.42(2) .
C3 C5 1.33(2) .
C3 C4 1.512(9) .
C19 C18 1.374(14) .
C19 C21 1.368(13) .
C19 C20 1.476(10) .
C21 H21 0.9300 .
C2 H2 0.9300 .
C18 H18 0.9300 .
C5 H5 0.9300 .
C4 H4A 0.9600 .
C4 H4B 0.9600 .
C4 H4C 0.9600 .
C28 C27 1.328(19) .
C28 H28 0.9300 .
C20 H20A 0.9600 .
C20 H20B 0.9600 .
C20 H20C 0.9600 .
C12 C11 1.351(18) .
C12 H12 0.9300 .
C30 Au4 1.946(15) 2_757
C31 Au2 1.995(14) 2_756
C9 C11 1.295(17) .
C9 C8 1.46(2) .
C9 C10 1.579(12) .
C24 C25 1.356(18) .
C24 C23 1.44(2) .
C24 H24 0.9300 .
C25 C27 1.334(14) .
C25 C26 1.594(12) .
C8 C7 1.382(15) .
C8 H8 0.9300 .
C11 H11 0.9300 .
C27 H27 0.9300 .
C10 H10A 0.9600 .
C10 H10B 0.9600 .
C10 H10C 0.9600 .
C14 Au4 1.903(11) 2_746
C23 H23 0.9300 .
C7 H7 0.9300 .
C26 H26A 0.9605 .
C26 H26B 0.9605 .
C26 H26C 0.9605 .
